data_4104705
loop_
_publ_author_name
'L. Jonas L. H\"aller'
'Elena Mas-Marz\'a'
'Aitor Moreno'
'John P. Lowe'
'Stuart A. Macgregor'
'Mary F. Mahon'
'Paul S. Pregosin'
'Michael K. Whittlesey'

_publ_section_title
;
 Formation of [Ru(NHC)4(\h2-O2)H]+: An Unusual, High Frequency Hydride
 Chemical Shift and Facile, Reversible Coordination of O2
;
_journal_name_full 'Journal of the American Chemical Society'
_journal_page_first 9618
_journal_page_last 9619
_journal_paper_doi 10.1021/ja9039345
_journal_volume 131
_journal_year 2009
_chemical_formula_sum 'C76 H93 B F24 N8 O2 Ru'
_chemical_formula_weight 1718.46
_chemical_name_systematic
;
 ?
;
_space_group_IT_number 14
_symmetry_cell_setting monoclinic
_symmetry_space_group_name_Hall '-P 2yab'
_symmetry_space_group_name_H-M 'P 1 21/a 1'
_atom_sites_solution_hydrogens geom
_atom_sites_solution_primary direct
_atom_sites_solution_secondary difmap
_audit_creation_method SHELXL-97
_cell_angle_alpha 90.00
_cell_angle_beta 103.628(1)
_cell_angle_gamma 90.00
_cell_formula_units_Z 4
_cell_length_a 19.0490(2)
_cell_length_b 21.2720(3)
_cell_length_c 20.3250(3)
_cell_measurement_reflns_used 260151
_cell_measurement_temperature 150(2)
_cell_measurement_theta_max 27.485
_cell_measurement_theta_min 2.910
_cell_volume 8004.03(19)
_computing_cell_refinement 'HKL Scalepack (Otwinowski & Minor 1997)'
_computing_data_collection 'Collect (Bruker AXS BV, 1997-2004)'
_computing_data_reduction 'Denzo & Scalepack (Otwinowski & Minor, 1997)'
_computing_molecular_graphics 'ORTEX (P.McArdle, 1995)'
_computing_publication_material 'SHELXL-97/2 (Sheldrick,1997)'
_computing_structure_refinement 'SHELXL-97 (Sheldrick, 1997)'
_computing_structure_solution 'SHELXS-97 (Sheldrick, 1990)'
_diffrn_ambient_temperature 150(2)
_diffrn_measured_fraction_theta_full 0.997
_diffrn_measured_fraction_theta_max 0.997
_diffrn_measurement_device_type '95mm CCD camera on \k-goniostat'
_diffrn_measurement_method CCD
_diffrn_radiation_monochromator graphite
_diffrn_radiation_source 'fine-focus sealed tube'
_diffrn_radiation_type MoK\a
_diffrn_radiation_wavelength 0.71073
_diffrn_reflns_av_R_equivalents 0.1018
_diffrn_reflns_av_sigmaI/netI 0.0848
_diffrn_reflns_limit_h_max 24
_diffrn_reflns_limit_h_min -24
_diffrn_reflns_limit_k_max 27
_diffrn_reflns_limit_k_min -27
_diffrn_reflns_limit_l_max 26
_diffrn_reflns_limit_l_min -26
_diffrn_reflns_number 129475
_diffrn_reflns_theta_full 27.48
_diffrn_reflns_theta_max 27.48
_diffrn_reflns_theta_min 3.54
_exptl_absorpt_coefficient_mu 0.302
_exptl_absorpt_correction_T_max 0.98
_exptl_absorpt_correction_T_min 0.90
_exptl_absorpt_correction_type multi-scan
_exptl_absorpt_process_details
;
 ?
;
_exptl_crystal_colour Purple-brown
_exptl_crystal_density_diffrn 1.426
_exptl_crystal_description Block
_exptl_crystal_F_000 3544
_exptl_crystal_size_max 0.40
_exptl_crystal_size_mid 0.14
_exptl_crystal_size_min 0.13
_refine_diff_density_max 0.990
_refine_diff_density_min -0.452
_refine_diff_density_rms 0.107
_refine_ls_extinction_method none
_refine_ls_goodness_of_fit_ref 1.066
_refine_ls_hydrogen_treatment constr
_refine_ls_matrix_type full
_refine_ls_number_parameters 1183
_refine_ls_number_reflns 18297
_refine_ls_number_restraints 48
_refine_ls_restrained_S_all 1.066
_refine_ls_R_factor_all 0.1340
_refine_ls_R_factor_gt 0.0673
_refine_ls_shift/su_max 0.001
_refine_ls_shift/su_mean 0.000
_refine_ls_structure_factor_coef Fsqd
_refine_ls_weighting_details 'calc w=1/[\s^2^(Fo^2^)+(0.0632P)^2^+12.6066P] where P=(Fo^2^+2Fc^2^)/3'
_refine_ls_weighting_scheme calc
_refine_ls_wR_factor_gt 0.1492
_refine_ls_wR_factor_ref 0.1796
_reflns_number_gt 10977
_reflns_number_total 18297
_reflns_threshold_expression >2sigma(I)
_cod_data_source_file ja9039345_si_002_2.cif
_cod_data_source_block cpd2_h08mkw4
_cod_original_cell_volume 8004.03(18)
_cod_database_code 4104705

loop_
_symmetry_equiv_pos_as_xyz
'x, y, z'
'-x+1/2, y+1/2, -z'
'-x, -y, -z'
'x-1/2, -y-1/2, z'

loop_
_atom_site_label
_atom_site_type_symbol
_atom_site_fract_x
_atom_site_fract_y
_atom_site_fract_z
_atom_site_U_iso_or_equiv
_atom_site_adp_type
_atom_site_occupancy
_atom_site_symmetry_multiplicity
_atom_site_calc_flag
_atom_site_refinement_flags
_atom_site_disorder_assembly
_atom_site_disorder_group
Ru1 Ru 0.00528(3) 0.18273(4) 0.75769(4) 0.02850(15) Uani 0.90 1 d PD . .
Ru1A Ru 0.0297(3) 0.1815(4) 0.7498(4) 0.0319(14) Uani 0.10 1 d PD A 2
F1 F -0.1543(8) 0.1884(7) 0.0391(4) 0.134(7) Uani 0.50 1 d PD B 1
F2 F -0.2516(2) 0.1713(5) 0.0738(6) 0.072(4) Uani 0.50 1 d PD B 1
F3 F -0.1755(6) 0.1033(2) 0.0894(6) 0.083(3) Uani 0.50 1 d PD B 1
F4 F -0.1800(5) 0.2252(3) 0.3769(4) 0.071(3) Uani 0.60 1 d PD C 1
F5 F -0.2557(2) 0.1682(5) 0.3150(5) 0.078(3) Uani 0.60 1 d PD C 1
F6 F -0.1570(5) 0.1297(5) 0.3663(6) 0.085(4) Uani 0.60 1 d PD C 1
F7 F -0.17010(15) 0.45265(17) 0.08445(17) 0.0828(10) Uani 1 1 d . . .
F8 F -0.14273(19) 0.39709(16) 0.00789(19) 0.0989(13) Uani 1 1 d . . .
F9 F -0.11223(16) 0.49336(15) 0.01840(16) 0.0748(9) Uani 1 1 d . . .
F10 F 0.18609(14) 0.44981(14) 0.11622(18) 0.0744(9) Uani 1 1 d . . .
F11 F 0.13326(15) 0.53214(13) 0.13718(17) 0.0680(8) Uani 1 1 d . . .
F12 F 0.18570(18) 0.4728(2) 0.21764(17) 0.1049(14) Uani 1 1 d . . .
F13 F 0.1900(7) 0.0883(2) 0.3959(6) 0.125(6) Uani 0.50 1 d PD D 1
F14 F 0.2593(3) 0.1598(6) 0.4271(5) 0.085(3) Uani 0.50 1 d PD D 1
F15 F 0.1535(11) 0.1652(11) 0.4481(7) 0.216(13) Uani 0.50 1 d PD D 1
F16 F 0.1685(2) 0.12255(18) 0.1282(2) 0.1168(17) Uani 1 1 d . . .
F17 F 0.2013(2) 0.21525(17) 0.11730(18) 0.0880(11) Uani 1 1 d . . .
F18 F 0.27198(19) 0.1556(2) 0.1821(2) 0.1105(14) Uani 1 1 d . . .
F19 F -0.1329(10) 0.4457(10) 0.4116(9) 0.109(7) Uani 0.50 1 d PD E 1
F20 F -0.1615(9) 0.4654(12) 0.3069(7) 0.116(8) Uani 0.50 1 d PD E 1
F21 F -0.0993(13) 0.5308(3) 0.3707(13) 0.081(6) Uani 0.50 1 d PD E 1
F22 F 0.2005(7) 0.3818(5) 0.4656(9) 0.146(7) Uani 0.50 1 d PD F 1
F23 F 0.1611(6) 0.4682(5) 0.4963(5) 0.080(4) Uani 0.50 1 d PD F 1
F24 F 0.1904(5) 0.4636(6) 0.4098(6) 0.109(4) Uani 0.50 1 d PD F 1
F1A F -0.1844(7) 0.2118(4) 0.0442(4) 0.095(4) Uani 0.50 1 d PD B 2
F2A F -0.2491(3) 0.1490(9) 0.0713(7) 0.137(8) Uani 0.50 1 d PD B 2
F3A F -0.1424(8) 0.1229(9) 0.0652(8) 0.170(8) Uani 0.50 1 d PD B 2
F4A F -0.2103(10) 0.2258(6) 0.3634(9) 0.164(12) Uani 0.40 1 d PD C 2
F5A F -0.2367(9) 0.1368(8) 0.3118(10) 0.144(9) Uani 0.40 1 d PD C 2
F6A F -0.1367(7) 0.1483(9) 0.3769(9) 0.087(6) Uani 0.40 1 d PD C 2
F13A F 0.2321(11) 0.1006(8) 0.4120(8) 0.185(10) Uani 0.50 1 d PD D 2
F14A F 0.2177(9) 0.1923(4) 0.4493(4) 0.140(5) Uani 0.50 1 d PD D 2
F15A F 0.1384(6) 0.1293(5) 0.4305(6) 0.085(3) Uani 0.50 1 d PD D 2
F19A F -0.1523(9) 0.4448(7) 0.3953(9) 0.088(5) Uani 0.50 1 d PD E 2
F20A F -0.1454(10) 0.4770(12) 0.2982(5) 0.118(8) Uani 0.50 1 d PD E 2
F21A F -0.0885(12) 0.5246(4) 0.3904(12) 0.075(5) Uani 0.50 1 d PD E 2
F23A F 0.1525(8) 0.4821(5) 0.4776(7) 0.112(6) Uani 0.50 1 d PD F 2
F24A F 0.2119(4) 0.4271(10) 0.4189(6) 0.155(8) Uani 0.50 1 d PD F 2
F22A F 0.1675(6) 0.3884(6) 0.4971(6) 0.130(5) Uani 0.50 1 d PD F 2
O1 O -0.09396(17) 0.16215(18) 0.7796(2) 0.0425(10) Uiso 0.70 1 d PD G 1
O2 O -0.09436(17) 0.22276(18) 0.7591(2) 0.0427(10) Uiso 0.70 1 d PD G 1
O1A O -0.10743(19) 0.1830(6) 0.7382(5) 0.030(3) Uiso 0.20 1 d PD G 2
O2A O -0.0802(4) 0.2020(6) 0.8029(5) 0.032(3) Uiso 0.20 1 d PD G 2
O1B O 0.1416(4) 0.1715(16) 0.7676(14) 0.067(9) Uiso 0.10 1 d PD A 2
O2B O 0.1153(10) 0.1887(16) 0.7023(13) 0.064(9) Uiso 0.10 1 d PD A 2
N1 N 0.10132(16) 0.10126(14) 0.87958(16) 0.0326(7) Uani 1 1 d . . .
N2 N -0.00295(17) 0.05844(15) 0.84308(17) 0.0370(8) Uani 1 1 d . . .
N3 N 0.02088(17) 0.05900(15) 0.67057(17) 0.0367(8) Uani 1 1 d . . .
N4 N -0.08194(17) 0.10485(15) 0.63116(17) 0.0355(8) Uani 1 1 d . . .
N5 N 0.01737(19) 0.24881(17) 0.61820(18) 0.0437(9) Uani 1 1 d . . .
N6 N -0.0471(2) 0.30542(16) 0.67021(19) 0.0471(9) Uani 1 1 d . . .
N7 N 0.10625(17) 0.29374(15) 0.83207(17) 0.0367(8) Uani 1 1 d . . .
N8 N 0.03184(18) 0.26426(16) 0.89134(17) 0.0398(8) Uani 1 1 d . . .
C1 C 0.0377(2) 0.10826(18) 0.8316(2) 0.0332(9) Uani 1 1 d . A .
C2 C 0.0995(2) 0.04841(19) 0.9201(2) 0.0380(9) Uani 1 1 d . G .
C3 C 0.0348(2) 0.0217(2) 0.8976(2) 0.0415(10) Uani 1 1 d . G .
C4 C 0.1658(2) 0.14184(19) 0.8828(2) 0.0381(10) Uani 1 1 d . G .
H4 H 0.1507 0.1754 0.8479 0.046 Uiso 1 1 calc R . .
C5 C 0.1904(2) 0.1754(2) 0.9514(2) 0.0487(11) Uani 1 1 d . . .
H5A H 0.1497 0.1987 0.9612 0.073 Uiso 1 1 calc R G .
H5B H 0.2296 0.2047 0.9495 0.073 Uiso 1 1 calc R . .
H5C H 0.2075 0.1442 0.9870 0.073 Uiso 1 1 calc R . .
C6 C 0.2270(2) 0.1064(2) 0.8641(2) 0.0494(12) Uani 1 1 d . . .
H6A H 0.2466 0.0755 0.8995 0.074 Uiso 1 1 calc R G .
H6B H 0.2651 0.1360 0.8599 0.074 Uiso 1 1 calc R . .
H6C H 0.2091 0.0847 0.8209 0.074 Uiso 1 1 calc R . .
C7 C 0.1599(3) 0.0272(2) 0.9772(2) 0.0501(11) Uani 1 1 d . . .
H7A H 0.1443 -0.0095 0.9993 0.075 Uiso 1 1 calc R G .
H7B H 0.1730 0.0614 1.0102 0.075 Uiso 1 1 calc R . .
H7C H 0.2018 0.0159 0.9596 0.075 Uiso 1 1 calc R . .
C8 C 0.0074(3) -0.0374(2) 0.9226(3) 0.0580(13) Uani 1 1 d . . .
H8A H 0.0120 -0.0722 0.8923 0.087 Uiso 1 1 calc R G .
H8B H -0.0435 -0.0320 0.9233 0.087 Uiso 1 1 calc R . .
H8C H 0.0358 -0.0466 0.9684 0.087 Uiso 1 1 calc R . .
C9 C -0.0774(2) 0.0446(2) 0.8040(2) 0.0488(11) Uani 1 1 d . G .
H9 H -0.0888 0.0760 0.7664 0.059 Uiso 1 1 calc R . .
C10 C -0.1320(3) 0.0553(3) 0.8474(3) 0.0634(14) Uani 1 1 d . . .
H10A H -0.1294 0.0204 0.8793 0.095 Uiso 1 1 calc R G .
H10B H -0.1808 0.0576 0.8181 0.095 Uiso 1 1 calc R . .
H10C H -0.1208 0.0948 0.8725 0.095 Uiso 1 1 calc R . .
C11 C -0.0852(3) -0.0206(3) 0.7708(3) 0.0767(18) Uani 1 1 d . . .
H11A H -0.0494 -0.0253 0.7435 0.115 Uiso 1 1 calc R G .
H11B H -0.1339 -0.0251 0.7417 0.115 Uiso 1 1 calc R . .
H11C H -0.0773 -0.0531 0.8060 0.115 Uiso 1 1 calc R . .
C12 C -0.0190(2) 0.11008(18) 0.6803(2) 0.0334(9) Uani 1 1 d . A .
C13 C -0.0173(2) 0.02240(19) 0.6160(2) 0.0402(10) Uani 1 1 d . G .
C14 C -0.0806(2) 0.0514(2) 0.5920(2) 0.0397(10) Uani 1 1 d . G .
C15 C 0.0957(2) 0.0461(2) 0.7094(2) 0.0431(10) Uani 1 1 d . G .
H15 H 0.1083 0.0804 0.7438 0.052 Uiso 1 1 calc R . .
C16 C 0.1032(3) -0.0154(2) 0.7491(2) 0.0526(12) Uani 1 1 d . . .
H16A H 0.0700 -0.0151 0.7794 0.079 Uiso 1 1 calc R G .
H16B H 0.1529 -0.0198 0.7759 0.079 Uiso 1 1 calc R . .
H16C H 0.0913 -0.0508 0.7176 0.079 Uiso 1 1 calc R . .
C17 C 0.1508(2) 0.0501(2) 0.6659(3) 0.0573(13) Uani 1 1 d . . .
H17A H 0.1423 0.0160 0.6325 0.086 Uiso 1 1 calc R G .
H17B H 0.1997 0.0463 0.6948 0.086 Uiso 1 1 calc R . .
H17C H 0.1460 0.0907 0.6424 0.086 Uiso 1 1 calc R . .
C18 C 0.0085(3) -0.0381(2) 0.5924(3) 0.0599(14) Uani 1 1 d . . .
H18A H 0.0078 -0.0711 0.6259 0.090 Uiso 1 1 calc R G .
H18B H 0.0580 -0.0327 0.5870 0.090 Uiso 1 1 calc R . .
H18C H -0.0232 -0.0501 0.5489 0.090 Uiso 1 1 calc R . .
C19 C -0.1404(3) 0.0312(2) 0.5332(2) 0.0544(12) Uani 1 1 d . . .
H19A H -0.1473 0.0632 0.4975 0.082 Uiso 1 1 calc R G .
H19B H -0.1853 0.0262 0.5484 0.082 Uiso 1 1 calc R . .
H19C H -0.1276 -0.0089 0.5154 0.082 Uiso 1 1 calc R . .
C20 C -0.1419(2) 0.1494(2) 0.6236(2) 0.0461(11) Uani 1 1 d . G .
H20 H -0.1254 0.1827 0.6586 0.055 Uiso 1 1 calc R . .
C21 C -0.2084(2) 0.1202(2) 0.6395(3) 0.0590(13) Uani 1 1 d . . .
H21A H -0.2286 0.0889 0.6048 0.089 Uiso 1 1 calc R G .
H21B H -0.2444 0.1530 0.6399 0.089 Uiso 1 1 calc R . .
H21C H -0.1952 0.0998 0.6839 0.089 Uiso 1 1 calc R . .
C22 C -0.1597(3) 0.1831(2) 0.5553(3) 0.0630(14) Uani 1 1 d . . .
H22A H -0.1157 0.2019 0.5469 0.095 Uiso 1 1 calc R G .
H22B H -0.1954 0.2162 0.5558 0.095 Uiso 1 1 calc R . .
H22C H -0.1795 0.1528 0.5194 0.095 Uiso 1 1 calc R . .
C23 C -0.0061(2) 0.25160(18) 0.6777(2) 0.0363(9) Uani 1 1 d . A .
C24 C -0.0099(3) 0.2984(3) 0.5755(3) 0.0604(14) Uani 1 1 d . G .
C25 C -0.0511(3) 0.3330(2) 0.6071(3) 0.0618(14) Uani 1 1 d . G .
C26 C 0.0700(3) 0.2018(2) 0.6058(3) 0.0540(12) Uani 1 1 d . G .
H26 H 0.0793 0.1723 0.6452 0.065 Uiso 1 1 calc R . .
C27 C 0.0412(3) 0.1624(3) 0.5430(3) 0.0613(14) Uani 1 1 d . . .
H27A H -0.0026 0.1403 0.5475 0.092 Uiso 1 1 calc R G .
H27B H 0.0778 0.1316 0.5378 0.092 Uiso 1 1 calc R . .
H27C H 0.0297 0.1898 0.5031 0.092 Uiso 1 1 calc R . .
C28 C 0.1429(3) 0.2321(3) 0.6045(3) 0.0661(15) Uani 1 1 d . . .
H28A H 0.1371 0.2590 0.5644 0.099 Uiso 1 1 calc R G .
H28B H 0.1784 0.1991 0.6028 0.099 Uiso 1 1 calc R . .
H28C H 0.1598 0.2575 0.6454 0.099 Uiso 1 1 calc R . .
C29 C 0.0007(4) 0.3069(4) 0.5043(3) 0.101(2) Uani 1 1 d . . .
H29A H -0.0228 0.2722 0.4756 0.151 Uiso 1 1 calc R G .
H29B H 0.0525 0.3070 0.5056 0.151 Uiso 1 1 calc R . .
H29C H -0.0207 0.3469 0.4858 0.151 Uiso 1 1 calc R . .
C30 C -0.0983(4) 0.3882(3) 0.5781(3) 0.092(2) Uani 1 1 d . . .
H30A H -0.0849 0.4031 0.5371 0.138 Uiso 1 1 calc R G .
H30B H -0.0915 0.4222 0.6116 0.138 Uiso 1 1 calc R . .
H30C H -0.1490 0.3751 0.5668 0.138 Uiso 1 1 calc R . .
C31 C -0.0779(3) 0.3341(3) 0.7232(3) 0.0725(17) Uani 1 1 d . G .
H31 H -0.0645 0.3060 0.7636 0.087 Uiso 1 1 calc R . .
C32 C -0.1599(3) 0.3359(3) 0.7029(4) 0.096(2) Uani 1 1 d . . .
H32A H -0.1757 0.3662 0.6662 0.144 Uiso 1 1 calc R G .
H32B H -0.1785 0.3484 0.7420 0.144 Uiso 1 1 calc R . .
H32C H -0.1784 0.2940 0.6876 0.144 Uiso 1 1 calc R . .
C33 C -0.0442(4) 0.3994(3) 0.7460(4) 0.122(3) Uani 1 1 d . . .
H33A H 0.0085 0.3968 0.7540 0.183 Uiso 1 1 calc R G .
H33B H -0.0574 0.4121 0.7878 0.183 Uiso 1 1 calc R . .
H33C H -0.0625 0.4305 0.7105 0.183 Uiso 1 1 calc R . .
C34 C 0.0510(2) 0.25171(18) 0.8320(2) 0.0333(9) Uani 1 1 d . A .
C35 C 0.1197(2) 0.3312(2) 0.8900(2) 0.0464(11) Uani 1 1 d . G .
C36 C 0.0726(2) 0.3140(2) 0.9266(2) 0.0451(10) Uani 1 1 d . G .
C37 C 0.1476(2) 0.2970(2) 0.7794(2) 0.0458(11) Uani 1 1 d . G .
H37 H 0.1284 0.2625 0.7467 0.055 Uiso 1 1 calc R . .
C38 C 0.1356(3) 0.3575(2) 0.7386(3) 0.0600(13) Uani 1 1 d . . .
H38A H 0.0843 0.3616 0.7164 0.090 Uiso 1 1 calc R G .
H38B H 0.1640 0.3565 0.7042 0.090 Uiso 1 1 calc R . .
H38C H 0.1508 0.3934 0.7688 0.090 Uiso 1 1 calc R . .
C39 C 0.2280(2) 0.2830(2) 0.8062(3) 0.0614(14) Uani 1 1 d . . .
H39A H 0.2511 0.3182 0.8341 0.092 Uiso 1 1 calc R G .
H39B H 0.2507 0.2772 0.7680 0.092 Uiso 1 1 calc R . .
H39C H 0.2338 0.2446 0.8336 0.092 Uiso 1 1 calc R . .
C40 C 0.1781(3) 0.3808(2) 0.9078(3) 0.0673(15) Uani 1 1 d . . .
H40A H 0.1734 0.4032 0.9487 0.101 Uiso 1 1 calc R G .
H40B H 0.1730 0.4106 0.8702 0.101 Uiso 1 1 calc R . .
H40C H 0.2256 0.3606 0.9160 0.101 Uiso 1 1 calc R . .
C41 C 0.0659(3) 0.3396(3) 0.9934(3) 0.0758(17) Uani 1 1 d . . .
H41A H 0.0815 0.3076 1.0286 0.114 Uiso 1 1 calc R G .
H41B H 0.0155 0.3509 0.9909 0.114 Uiso 1 1 calc R . .
H41C H 0.0964 0.3770 1.0046 0.114 Uiso 1 1 calc R . .
C42 C -0.0269(3) 0.2303(2) 0.9130(3) 0.0534(12) Uani 1 1 d . G .
H42 H -0.0452 0.1977 0.8777 0.064 Uiso 1 1 calc R . .
C43 C 0.0001(3) 0.1954(3) 0.9794(3) 0.0772(18) Uani 1 1 d . . .
H43A H 0.0367 0.1646 0.9743 0.116 Uiso 1 1 calc R G .
H43B H -0.0404 0.1736 0.9915 0.116 Uiso 1 1 calc R . .
H43C H 0.0213 0.2254 1.0151 0.116 Uiso 1 1 calc R . .
C44 C -0.0904(3) 0.2722(3) 0.9154(3) 0.0649(15) Uani 1 1 d . . .
H44A H -0.0790 0.2974 0.9569 0.097 Uiso 1 1 calc R G .
H44B H -0.1329 0.2461 0.9149 0.097 Uiso 1 1 calc R . .
H44C H -0.1005 0.3001 0.8759 0.097 Uiso 1 1 calc R . .
C45 C -0.05984(19) 0.25366(18) 0.2338(2) 0.0348(9) Uani 1 1 d . . .
C46 C -0.0935(2) 0.2367(2) 0.2858(2) 0.0396(10) Uani 1 1 d . . .
H46 H -0.0749 0.2529 0.3301 0.048 Uiso 1 1 calc R . .
C47 C -0.1527(2) 0.1974(2) 0.2744(2) 0.0405(10) Uani 1 1 d . C .
C48 C -0.1823(2) 0.17404(19) 0.2108(2) 0.0430(11) Uani 1 1 d . . .
H48 H -0.2239 0.1479 0.2029 0.052 Uiso 1 1 calc R . .
C49 C -0.1502(2) 0.1895(2) 0.1582(2) 0.0421(10) Uani 1 1 d . B .
C50 C -0.0892(2) 0.22832(19) 0.1709(2) 0.0391(10) Uani 1 1 d . . .
H50 H -0.0671 0.2376 0.1347 0.047 Uiso 1 1 calc R . .
C51 C -0.18533(18) 0.17980(17) 0.3313(2) 0.0526(12) Uani 1 1 d D . .
C52 C -0.18028(18) 0.16583(18) 0.0893(2) 0.0587(13) Uani 1 1 d D . .
C53 C 0.0130(2) 0.34858(19) 0.1872(2) 0.0348(9) Uani 1 1 d . . .
C54 C -0.0493(2) 0.36990(19) 0.1417(2) 0.0358(9) Uani 1 1 d . . .
H54 H -0.0934 0.3480 0.1387 0.043 Uiso 1 1 calc R . .
C55 C -0.0487(2) 0.4221(2) 0.1006(2) 0.0382(9) Uani 1 1 d . . .
C56 C 0.0136(2) 0.4561(2) 0.1041(2) 0.0404(10) Uani 1 1 d . . .
H56 H 0.0136 0.4923 0.0767 0.049 Uiso 1 1 calc R . .
C57 C 0.0765(2) 0.4358(2) 0.1489(2) 0.0389(10) Uani 1 1 d . . .
C58 C 0.0760(2) 0.3833(2) 0.1884(2) 0.0380(10) Uani 1 1 d . . .
H58 H 0.1201 0.3700 0.2176 0.046 Uiso 1 1 calc R . .
C59 C -0.1174(2) 0.4414(2) 0.0531(3) 0.0495(11) Uani 1 1 d . . .
C60 C 0.1451(2) 0.4721(2) 0.1553(3) 0.0505(12) Uani 1 1 d . . .
C61 C 0.0811(2) 0.24960(19) 0.2608(2) 0.0362(9) Uani 1 1 d . . .
C62 C 0.1060(2) 0.2200(2) 0.3228(2) 0.0410(10) Uani 1 1 d . . .
H62 H 0.0833 0.2294 0.3586 0.049 Uiso 1 1 calc R . .
C63 C 0.1629(2) 0.1773(2) 0.3348(2) 0.0472(11) Uani 1 1 d . D .
C64 C 0.1957(2) 0.1612(2) 0.2828(3) 0.0473(11) Uani 1 1 d . . .
H64 H 0.2346 0.1321 0.2903 0.057 Uiso 1 1 calc R . .
C65 C 0.1705(2) 0.1885(2) 0.2203(2) 0.0442(11) Uani 1 1 d . . .
C66 C 0.1147(2) 0.2320(2) 0.2097(2) 0.0405(10) Uani 1 1 d . . .
H66 H 0.0990 0.2505 0.1662 0.049 Uiso 1 1 calc R . .
C67 C 0.1893(2) 0.1506(2) 0.4016(3) 0.0684(16) Uani 1 1 d D . .
C68 C 0.2028(3) 0.1690(2) 0.1632(3) 0.0566(13) Uani 1 1 d . . .
C69 C 0.0158(2) 0.34634(19) 0.3114(2) 0.0362(9) Uani 1 1 d . . .
C70 C -0.0447(2) 0.38245(19) 0.3152(2) 0.0378(9) Uani 1 1 d . . .
H70 H -0.0901 0.3725 0.2859 0.045 Uiso 1 1 calc R . .
C71 C -0.0408(2) 0.4321(2) 0.3601(2) 0.0423(10) Uani 1 1 d . E .
C72 C 0.0242(2) 0.4478(2) 0.4040(2) 0.0455(11) Uani 1 1 d . . .
H72 H 0.0271 0.4816 0.4352 0.055 Uiso 1 1 calc R . .
C73 C 0.0846(2) 0.4128(2) 0.4012(2) 0.0438(10) Uani 1 1 d . F .
C74 C 0.0806(2) 0.3636(2) 0.3564(2) 0.0402(10) Uani 1 1 d . . .
H74 H 0.1232 0.3406 0.3560 0.048 Uiso 1 1 calc R . .
C75 C -0.1071(2) 0.46917(19) 0.3614(2) 0.0593(13) Uani 1 1 d D . .
C76 C 0.1545(3) 0.4284(2) 0.4452(2) 0.0688(15) Uani 1 1 d D . .
B1 B 0.0123(2) 0.2979(2) 0.2483(2) 0.0345(10) Uani 1 1 d . . .

loop_
_atom_site_aniso_label
_atom_site_aniso_U_11
_atom_site_aniso_U_22
_atom_site_aniso_U_33
_atom_site_aniso_U_23
_atom_site_aniso_U_13
_atom_site_aniso_U_12
Ru1 0.0264(3) 0.0310(2) 0.0286(3) 0.0000(2) 0.0075(2) 0.0021(3)
Ru1A 0.038(4) 0.031(2) 0.029(2) -0.0042(17) 0.012(3) 0.005(3)
F1 0.139(11) 0.214(14) 0.079(7) -0.098(9) 0.085(7) -0.141(11)
F2 0.040(4) 0.088(6) 0.069(6) -0.042(5) -0.023(4) 0.018(4)
F3 0.088(7) 0.061(5) 0.100(7) -0.050(4) 0.019(5) 0.017(4)
F4 0.096(6) 0.055(5) 0.084(4) -0.018(4) 0.069(4) -0.011(4)
F5 0.034(3) 0.138(7) 0.067(5) 0.018(5) 0.023(3) -0.007(4)
F6 0.092(7) 0.060(5) 0.129(8) 0.059(5) 0.079(6) 0.045(6)
F7 0.0475(16) 0.114(3) 0.088(2) 0.036(2) 0.0184(16) 0.0214(17)
F8 0.088(2) 0.079(2) 0.096(3) -0.023(2) -0.047(2) 0.0168(19)
F9 0.0629(18) 0.076(2) 0.080(2) 0.0355(18) 0.0059(16) 0.0071(15)
F10 0.0456(15) 0.0657(19) 0.127(3) -0.0165(18) 0.0498(18) -0.0110(14)
F11 0.0564(17) 0.0433(17) 0.113(3) -0.0049(16) 0.0377(17) -0.0168(13)
F12 0.079(2) 0.152(4) 0.070(2) 0.020(2) -0.0097(18) -0.077(2)
F13 0.140(11) 0.080(7) 0.130(9) 0.066(6) -0.019(9) -0.017(7)
F14 0.058(4) 0.111(7) 0.072(5) 0.037(5) -0.011(4) 0.005(5)
F15 0.26(2) 0.33(3) 0.081(10) 0.083(15) 0.097(15) 0.26(2)
F16 0.155(4) 0.105(3) 0.124(3) -0.078(3) 0.101(3) -0.081(3)
F17 0.119(3) 0.083(2) 0.084(2) -0.011(2) 0.066(2) -0.007(2)
F18 0.071(2) 0.177(4) 0.095(3) -0.021(3) 0.043(2) 0.031(2)
F19 0.073(11) 0.144(12) 0.135(10) 0.042(9) 0.072(10) 0.055(8)
F20 0.063(7) 0.161(14) 0.111(11) -0.069(10) -0.004(7) 0.049(7)
F21 0.070(9) 0.045(6) 0.128(13) 0.024(5) 0.027(7) 0.016(5)
F22 0.087(10) 0.082(7) 0.205(16) -0.074(8) -0.096(9) 0.054(7)
F23 0.060(5) 0.117(9) 0.048(5) -0.029(5) -0.014(5) 0.036(5)
F24 0.030(5) 0.169(10) 0.121(8) -0.029(8) 0.002(5) -0.014(5)
F1A 0.143(10) 0.114(7) 0.033(4) -0.016(4) 0.035(5) -0.041(6)
F2A 0.115(10) 0.219(18) 0.086(8) -0.041(9) 0.041(7) -0.121(11)
F3A 0.127(11) 0.222(15) 0.130(13) -0.126(11) -0.030(8) 0.100(11)
F4A 0.175(18) 0.144(15) 0.24(2) 0.130(14) 0.184(17) 0.136(14)
F5A 0.145(15) 0.190(18) 0.121(12) -0.015(14) 0.080(14) -0.110(14)
F6A 0.067(7) 0.133(14) 0.068(7) 0.066(9) 0.032(5) 0.009(7)
F13A 0.209(16) 0.25(2) 0.134(12) 0.110(12) 0.113(12) 0.206(16)
F14A 0.156(12) 0.161(11) 0.075(8) 0.054(7) -0.030(8) -0.053(11)
F15A 0.080(5) 0.109(8) 0.079(7) 0.039(5) 0.048(5) 0.023(6)
F19A 0.048(7) 0.054(6) 0.179(14) 0.011(6) 0.063(7) 0.003(5)
F20A 0.089(10) 0.144(12) 0.116(11) 0.014(8) 0.015(7) 0.095(10)
F21A 0.065(7) 0.043(6) 0.118(13) -0.021(7) 0.024(8) 0.023(5)
F23A 0.112(8) 0.054(5) 0.115(10) -0.030(6) -0.085(7) 0.014(5)
F24A 0.020(4) 0.31(2) 0.127(11) -0.136(12) 0.000(6) 0.009(8)
F22A 0.074(7) 0.120(10) 0.154(11) 0.044(9) -0.060(6) -0.007(5)
N1 0.0354(17) 0.0297(18) 0.0330(18) 0.0009(14) 0.0087(14) 0.0035(13)
N2 0.0382(18) 0.0330(19) 0.039(2) 0.0017(15) 0.0077(15) -0.0018(15)
N3 0.0342(17) 0.0330(19) 0.041(2) -0.0040(15) 0.0059(15) 0.0054(14)
N4 0.0342(17) 0.0362(19) 0.0345(19) -0.0007(15) 0.0049(15) -0.0001(14)
N5 0.052(2) 0.042(2) 0.040(2) 0.0077(17) 0.0154(17) -0.0088(17)
N6 0.055(2) 0.038(2) 0.047(2) 0.0024(17) 0.0091(18) 0.0095(17)
N7 0.0394(18) 0.0318(18) 0.041(2) -0.0046(15) 0.0129(15) -0.0006(14)
N8 0.047(2) 0.038(2) 0.038(2) -0.0072(16) 0.0171(16) 0.0019(16)
C1 0.034(2) 0.029(2) 0.037(2) -0.0050(17) 0.0093(18) 0.0015(16)
C2 0.046(2) 0.031(2) 0.037(2) 0.0013(18) 0.0104(19) 0.0040(18)
C3 0.052(3) 0.036(2) 0.036(2) 0.0037(19) 0.010(2) -0.002(2)
C4 0.030(2) 0.035(2) 0.048(3) 0.0041(19) 0.0078(18) -0.0009(17)
C5 0.045(2) 0.043(3) 0.054(3) -0.007(2) 0.004(2) -0.001(2)
C6 0.033(2) 0.064(3) 0.050(3) -0.005(2) 0.008(2) 0.008(2)
C7 0.058(3) 0.045(3) 0.043(3) 0.008(2) 0.003(2) 0.008(2)
C8 0.074(3) 0.040(3) 0.061(3) 0.010(2) 0.019(3) -0.008(2)
C9 0.041(2) 0.061(3) 0.042(3) 0.008(2) 0.004(2) -0.013(2)
C10 0.044(3) 0.076(4) 0.071(4) 0.013(3) 0.015(3) -0.006(2)
C11 0.080(4) 0.092(4) 0.058(4) -0.020(3) 0.017(3) -0.044(3)
C12 0.037(2) 0.031(2) 0.031(2) 0.0027(17) 0.0065(17) -0.0005(17)
C13 0.043(2) 0.036(2) 0.040(2) -0.0066(19) 0.0058(19) 0.0012(18)
C14 0.047(2) 0.038(2) 0.033(2) -0.0038(19) 0.0062(19) -0.0046(19)
C15 0.036(2) 0.043(3) 0.047(3) -0.009(2) 0.0036(19) 0.0066(18)
C16 0.050(3) 0.051(3) 0.054(3) -0.001(2) 0.005(2) 0.016(2)
C17 0.036(2) 0.056(3) 0.081(4) 0.002(3) 0.016(2) 0.008(2)
C18 0.060(3) 0.050(3) 0.064(3) -0.021(2) 0.004(3) 0.008(2)
C19 0.054(3) 0.058(3) 0.044(3) -0.007(2) -0.003(2) -0.004(2)
C20 0.036(2) 0.046(3) 0.053(3) -0.001(2) 0.003(2) 0.0059(19)
C21 0.035(2) 0.071(3) 0.070(4) -0.007(3) 0.010(2) 0.003(2)
C22 0.049(3) 0.050(3) 0.079(4) 0.015(3) -0.008(2) 0.004(2)
C23 0.040(2) 0.030(2) 0.040(2) 0.0027(18) 0.0102(18) -0.0009(17)
C24 0.073(3) 0.056(3) 0.052(3) 0.010(3) 0.014(3) -0.015(3)
C25 0.084(4) 0.037(3) 0.054(3) 0.018(2) -0.004(3) -0.006(2)
C26 0.053(3) 0.065(3) 0.052(3) -0.006(2) 0.027(2) -0.006(2)
C27 0.064(3) 0.075(4) 0.052(3) -0.011(3) 0.026(3) -0.010(3)
C28 0.054(3) 0.093(4) 0.060(3) -0.020(3) 0.031(3) -0.019(3)
C29 0.124(6) 0.118(6) 0.060(4) 0.044(4) 0.022(4) -0.013(5)
C30 0.115(5) 0.059(4) 0.090(5) 0.027(3) 0.000(4) 0.008(3)
C31 0.085(4) 0.068(4) 0.063(4) -0.005(3) 0.014(3) 0.045(3)
C32 0.081(4) 0.108(5) 0.097(5) 0.020(4) 0.017(4) 0.055(4)
C33 0.121(6) 0.089(5) 0.133(7) -0.064(5) -0.016(5) 0.052(4)
C34 0.035(2) 0.027(2) 0.037(2) 0.0002(17) 0.0073(17) 0.0037(16)
C35 0.053(3) 0.036(3) 0.047(3) -0.009(2) 0.006(2) -0.0046(19)
C36 0.054(3) 0.039(2) 0.044(3) -0.011(2) 0.016(2) 0.000(2)
C37 0.041(2) 0.047(3) 0.053(3) -0.002(2) 0.019(2) -0.0088(19)
C38 0.057(3) 0.067(3) 0.060(3) 0.011(3) 0.022(3) -0.010(3)
C39 0.041(3) 0.061(3) 0.086(4) -0.002(3) 0.023(3) -0.002(2)
C40 0.077(4) 0.057(3) 0.069(4) -0.018(3) 0.019(3) -0.025(3)
C41 0.099(4) 0.077(4) 0.059(4) -0.025(3) 0.033(3) -0.015(3)
C42 0.061(3) 0.053(3) 0.055(3) 0.000(2) 0.032(2) -0.005(2)
C43 0.093(4) 0.076(4) 0.079(4) 0.027(3) 0.054(4) 0.017(3)
C44 0.057(3) 0.077(4) 0.070(4) -0.014(3) 0.034(3) 0.000(3)
C45 0.0266(19) 0.035(2) 0.044(2) -0.0009(18) 0.0107(18) 0.0026(16)
C46 0.032(2) 0.042(2) 0.047(3) 0.007(2) 0.0137(19) 0.0037(18)
C47 0.034(2) 0.041(3) 0.049(3) 0.009(2) 0.016(2) 0.0092(18)
C48 0.034(2) 0.032(2) 0.066(3) 0.009(2) 0.018(2) -0.0027(17)
C49 0.035(2) 0.038(2) 0.054(3) -0.002(2) 0.0127(19) -0.0022(18)
C50 0.037(2) 0.036(2) 0.049(3) 0.0024(19) 0.0188(19) -0.0018(18)
C51 0.044(3) 0.055(3) 0.064(3) 0.017(3) 0.024(2) -0.002(2)
C52 0.056(3) 0.061(4) 0.062(4) -0.008(3) 0.019(3) -0.019(3)
C53 0.035(2) 0.040(2) 0.033(2) -0.0059(18) 0.0141(17) -0.0060(17)
C54 0.029(2) 0.041(2) 0.038(2) -0.0048(19) 0.0109(17) -0.0043(17)
C55 0.038(2) 0.040(2) 0.038(2) -0.0018(19) 0.0109(18) 0.0005(18)
C56 0.042(2) 0.040(2) 0.041(3) -0.0019(19) 0.014(2) -0.0037(19)
C57 0.040(2) 0.042(2) 0.038(2) -0.0050(19) 0.0161(19) -0.0123(18)
C58 0.031(2) 0.049(3) 0.034(2) -0.0045(19) 0.0092(17) -0.0061(18)
C59 0.040(2) 0.048(3) 0.059(3) 0.005(2) 0.008(2) 0.001(2)
C60 0.046(3) 0.055(3) 0.052(3) 0.001(2) 0.014(2) -0.012(2)
C61 0.0288(19) 0.038(2) 0.043(3) -0.0044(19) 0.0113(18) -0.0058(17)
C62 0.033(2) 0.044(3) 0.050(3) -0.002(2) 0.0172(19) 0.0019(18)
C63 0.041(2) 0.048(3) 0.055(3) 0.007(2) 0.015(2) 0.000(2)
C64 0.040(2) 0.036(2) 0.069(3) -0.003(2) 0.020(2) 0.0028(19)
C65 0.034(2) 0.047(3) 0.055(3) -0.013(2) 0.016(2) -0.013(2)
C66 0.035(2) 0.044(3) 0.044(3) -0.006(2) 0.0117(19) -0.0069(19)
C67 0.068(4) 0.063(4) 0.079(4) 0.017(3) 0.026(3) 0.022(3)
C68 0.055(3) 0.057(3) 0.065(3) -0.015(3) 0.028(3) 0.002(2)
C69 0.036(2) 0.037(2) 0.036(2) 0.0057(18) 0.0089(18) -0.0026(17)
C70 0.034(2) 0.041(2) 0.040(2) 0.0020(19) 0.0131(18) -0.0021(18)
C71 0.049(3) 0.037(2) 0.045(3) 0.005(2) 0.020(2) 0.0038(19)
C72 0.056(3) 0.040(3) 0.042(3) -0.004(2) 0.016(2) 0.003(2)
C73 0.048(3) 0.045(3) 0.037(2) -0.002(2) 0.005(2) -0.003(2)
C74 0.040(2) 0.043(2) 0.038(2) 0.0023(19) 0.0097(19) 0.0014(18)
C75 0.057(3) 0.051(3) 0.074(4) 0.003(3) 0.024(3) 0.011(2)
C76 0.066(4) 0.067(4) 0.064(4) -0.016(3) -0.002(3) -0.001(3)
B1 0.027(2) 0.042(3) 0.036(3) 0.000(2) 0.011(2) 0.0004(18)

loop_
_atom_type_symbol
_atom_type_description
_atom_type_scat_dispersion_real
_atom_type_scat_dispersion_imag
_atom_type_scat_source
C C 0.0033 0.0016 'International Tables Vol C Tables 4.2.6.8 and 6.1.1.4'
H H 0.0000 0.0000 'International Tables Vol C Tables 4.2.6.8 and 6.1.1.4'
O O 0.0106 0.0060 'International Tables Vol C Tables 4.2.6.8 and 6.1.1.4'
Ru Ru -1.2594 0.8363 'International Tables Vol C Tables 4.2.6.8 and 6.1.1.4'
F F 0.0171 0.0103 'International Tables Vol C Tables 4.2.6.8 and 6.1.1.4'
N N 0.0061 0.0033 'International Tables Vol C Tables 4.2.6.8 and 6.1.1.4'
B B 0.0013 0.0007 'International Tables Vol C Tables 4.2.6.8 and 6.1.1.4'

loop_
_geom_angle_atom_site_label_1
_geom_angle_atom_site_label_2
_geom_angle_atom_site_label_3
_geom_angle
O2 Ru1 O1 37.85(13)
O2 Ru1 O1A 26.4(3)
O1 Ru1 O1A 25.8(3)
O2 Ru1 O2A 26.9(3)
O1 Ru1 O2A 27.0(3)
O1A Ru1 O2A 37.85(15)
O2 Ru1 C34 86.00(16)
O1 Ru1 C34 103.40(16)
O1A Ru1 C34 111.2(3)
O2A Ru1 C34 77.6(3)
O2 Ru1 C23 78.67(15)
O1 Ru1 C23 111.52(16)
O1A Ru1 C23 86.5(4)
O2A Ru1 C23 104.3(4)
C34 Ru1 C23 91.05(16)
O2 Ru1 C1 113.55(15)
O1 Ru1 C1 79.85(15)
O1A Ru1 C1 104.2(4)
O2A Ru1 C1 87.9(4)
C34 Ru1 C1 90.56(14)
C23 Ru1 C1 167.76(15)
O2 Ru1 C12 105.11(16)
O1 Ru1 C12 87.49(16)
O1A Ru1 C12 80.3(3)
O2A Ru1 C12 113.7(3)
C34 Ru1 C12 168.50(14)
C23 Ru1 C12 88.32(15)
C1 Ru1 C12 87.69(15)
O1B Ru1A O2B 37.85(16)
O1B Ru1A C23 110.2(9)
O2B Ru1A C23 77.5(9)
O1B Ru1A C12 108.0(10)
O2B Ru1A C12 90.6(10)
C23 Ru1A C12 91.4(3)
O1B Ru1A C34 86.5(10)
O2B Ru1A C34 106.0(10)
C23 Ru1A C34 91.1(3)
C12 Ru1A C34 163.3(3)
O1B Ru1A C1 85.0(9)
O2B Ru1A C1 117.8(9)
C23 Ru1A C1 164.5(3)
C12 Ru1A C1 86.6(3)
C34 Ru1A C1 86.6(3)
O2 O1 Ru1 71.03(13)
O1 O2 Ru1 71.12(13)
O2A O1A Ru1 71.09(14)
O1A O2A Ru1 71.06(14)
O2B O1B Ru1A 71.08(15)
O1B O2B Ru1A 71.07(15)
C1 N1 C2 111.4(3)
C1 N1 C4 123.3(3)
C2 N1 C4 125.0(3)
C1 N2 C3 111.1(3)
C1 N2 C9 124.9(3)
C3 N2 C9 124.0(3)
C12 N3 C13 110.6(3)
C12 N3 C15 124.6(3)
C13 N3 C15 124.7(3)
C12 N4 C14 110.6(3)
C12 N4 C20 123.4(3)
C14 N4 C20 126.0(3)
C23 N5 C24 111.3(4)
C23 N5 C26 123.3(4)
C24 N5 C26 125.1(4)
C23 N6 C25 111.0(4)
C23 N6 C31 125.3(4)
C25 N6 C31 123.4(4)
C34 N7 C35 111.0(3)
C34 N7 C37 124.6(3)
C35 N7 C37 124.4(3)
C34 N8 C36 111.5(3)
C34 N8 C42 122.9(4)
C36 N8 C42 125.5(4)
N2 C1 N1 103.7(3)
N2 C1 Ru1 127.2(3)
N1 C1 Ru1 129.1(3)
N2 C1 Ru1A 136.0(3)
N1 C1 Ru1A 119.6(3)
Ru1 C1 Ru1A 13.48(13)
C3 C2 N1 106.7(4)
C3 C2 C7 128.0(4)
N1 C2 C7 125.3(4)
C2 C3 N2 107.1(4)
C2 C3 C8 127.5(4)
N2 C3 C8 125.4(4)
N1 C4 C6 112.2(3)
N1 C4 C5 112.4(3)
C6 C4 C5 111.8(3)
N2 C9 C10 110.9(4)
N2 C9 C11 113.3(4)
C10 C9 C11 112.3(4)
N3 C12 N4 104.5(3)
N3 C12 Ru1A 119.5(3)
N4 C12 Ru1A 135.2(3)
N3 C12 Ru1 129.7(3)
N4 C12 Ru1 125.7(3)
Ru1A C12 Ru1 14.00(13)
C14 C13 N3 106.6(3)
C14 C13 C18 127.9(4)
N3 C13 C18 125.4(4)
C13 C14 N4 107.6(4)
C13 C14 C19 127.3(4)
N4 C14 C19 125.1(4)
N3 C15 C17 112.8(4)
N3 C15 C16 113.4(4)
C17 C15 C16 111.3(4)
N4 C20 C21 112.5(4)
N4 C20 C22 113.5(4)
C21 C20 C22 111.6(4)
N6 C23 N5 103.4(3)
N6 C23 Ru1A 139.0(4)
N5 C23 Ru1A 117.5(3)
N6 C23 Ru1 127.0(3)
N5 C23 Ru1 129.2(3)
Ru1A C23 Ru1 14.10(13)
C25 C24 N5 107.0(4)
C25 C24 C29 127.8(5)
N5 C24 C29 125.0(5)
C24 C25 N6 107.2(4)
C24 C25 C30 126.9(5)
N6 C25 C30 125.7(6)
N5 C26 C27 113.0(4)
N5 C26 C28 111.8(4)
C27 C26 C28 111.5(4)
N6 C31 C32 111.9(5)
N6 C31 C33 112.4(5)
C32 C31 C33 112.6(5)
N8 C34 N7 103.5(3)
N8 C34 Ru1 127.5(3)
N7 C34 Ru1 128.9(3)
N8 C34 Ru1A 139.6(3)
N7 C34 Ru1A 116.3(3)
Ru1 C34 Ru1A 13.82(13)
C36 C35 N7 107.4(4)
C36 C35 C40 127.3(4)
N7 C35 C40 125.3(4)
C35 C36 N8 106.5(4)
C35 C36 C41 127.9(4)
N8 C36 C41 125.6(4)
N7 C37 C38 113.5(4)
N7 C37 C39 113.3(4)
C38 C37 C39 111.6(4)
N8 C42 C44 112.9(4)
N8 C42 C43 112.4(4)
C44 C42 C43 111.4(4)
C50 C45 C46 116.1(4)
C50 C45 B1 122.1(4)
C46 C45 B1 121.7(4)
C47 C46 C45 121.9(4)
C48 C47 C46 121.0(4)
C48 C47 C51 119.1(4)
C46 C47 C51 119.9(4)
C47 C48 C49 118.7(4)
C48 C49 C50 119.6(4)
C48 C49 C52 120.5(4)
C50 C49 C52 119.9(4)
C45 C50 C49 122.7(4)
F6 C51 F4A 118.6(11)
F6 C51 F5 104.2(7)
F4A C51 F5 78.5(8)
F6 C51 F4 104.8(8)
F4A C51 F4 25.2(9)
F5 C51 F4 102.4(6)
F6 C51 F6A 24.4(13)
F4A C51 F6A 107.5(13)
F5 C51 F6A 125.4(9)
F4 C51 F6A 87.3(11)
F6 C51 F5A 77.5(11)
F4A C51 F5A 109.3(11)
F5 C51 F5A 33.7(9)
F4 C51 F5A 129.7(9)
F6A C51 F5A 101.8(14)
F6 C51 C47 115.4(6)
F4A C51 C47 117.5(8)
F5 C51 C47 116.0(6)
F4 C51 C47 112.6(5)
F6A C51 C47 108.6(8)
F5A C51 C47 110.9(9)
F1 C52 F2A 114.2(9)
F1 C52 F2 109.5(10)
F2A C52 F2 20.9(11)
F1 C52 F3A 68.3(9)
F2A C52 F3A 107.5(11)
F2 C52 F3A 126.0(9)
F1 C52 F1A 34.4(7)
F2A C52 F1A 96.6(10)
F2 C52 F1A 83.2(9)
F3A C52 F1A 101.5(10)
F1 C52 F3 109.0(8)
F2A C52 F3 78.1(9)
F2 C52 F3 98.8(7)
F3A C52 F3 43.2(10)
F1A C52 F3 136.7(7)
F1 C52 C49 118.4(5)
F2A C52 C49 119.7(7)
F2 C52 C49 110.2(6)
F3A C52 C49 117.6(6)
F1A C52 C49 110.5(6)
F3 C52 C49 109.2(6)
C54 C53 C58 115.4(4)
C54 C53 B1 123.8(3)
C58 C53 B1 119.3(3)
C55 C54 C53 122.1(4)
C56 C55 C54 121.1(4)
C56 C55 C59 120.2(4)
C54 C55 C59 118.7(4)
C55 C56 C57 118.0(4)
C58 C57 C56 120.6(4)
C58 C57 C60 119.6(4)
C56 C57 C60 119.8(4)
C57 C58 C53 122.7(4)
F8 C59 F9 106.6(4)
F8 C59 F7 105.6(4)
F9 C59 F7 105.3(4)
F8 C59 C55 111.9(4)
F9 C59 C55 114.2(4)
F7 C59 C55 112.6(4)
F12 C60 F10 106.5(4)
F12 C60 F11 106.1(4)
F10 C60 F11 105.2(4)
F12 C60 C57 113.0(4)
F10 C60 C57 112.9(4)
F11 C60 C57 112.5(4)
C62 C61 C66 115.8(4)
C62 C61 B1 121.0(3)
C66 C61 B1 123.0(4)
C61 C62 C63 122.7(4)
C64 C63 C62 120.0(4)
C64 C63 C67 119.7(4)
C62 C63 C67 120.3(4)
C65 C64 C63 118.4(4)
C64 C65 C66 120.8(4)
C64 C65 C68 118.8(4)
C66 C65 C68 120.3(4)
C65 C66 C61 122.2(4)
F15 C67 F15A 38.0(12)
F15 C67 F13A 118.3(9)
F15A C67 F13A 98.1(9)
F15 C67 F14 109.1(12)
F15A C67 F14 130.7(8)
F13A C67 F14 62.1(9)
F15 C67 F13 108.3(13)
F15A C67 F13 73.8(8)
F13A C67 F13 36.6(10)
F14 C67 F13 98.7(7)
F15 C67 F14A 60.9(11)
F15A C67 F14A 96.9(9)
F13A C67 F14A 106.9(11)
F14 C67 F14A 54.5(7)
F13 C67 F14A 135.9(8)
F15 C67 C63 116.9(7)
F15A C67 C63 114.8(7)
F13A C67 C63 121.9(7)
F14 C67 C63 113.8(5)
F13 C67 C63 108.4(6)
F14A C67 C63 114.4(6)
F16 C68 F18 109.7(5)
F16 C68 F17 104.4(5)
F18 C68 F17 102.4(4)
F16 C68 C65 112.9(4)
F18 C68 C65 113.7(4)
F17 C68 C65 112.9(4)
C74 C69 C70 115.5(4)
C74 C69 B1 123.0(4)
C70 C69 B1 120.3(3)
C71 C70 C69 122.4(4)
C72 C71 C70 120.6(4)
C72 C71 C75 119.4(4)
C70 C71 C75 119.9(4)
C73 C72 C71 118.0(4)
C74 C73 C72 121.2(4)
C74 C73 C76 118.6(4)
C72 C73 C76 120.1(4)
C73 C74 C69 122.3(4)
F21A C75 F19A 104.7(14)
F21A C75 F21 18(2)
F19A C75 F21 112.0(15)
F21A C75 F20 119.8(15)
F19A C75 F20 86.2(14)
F21 C75 F20 102.5(15)
F21A C75 F19 95.8(16)
F19A C75 F19 18.9(17)
F21 C75 F19 108.1(17)
F20 C75 F19 105.1(16)
F21A C75 F20A 110.2(15)
F19A C75 F20A 106.0(16)
F21 C75 F20A 91.8(14)
F20 C75 F20A 20(2)
F19 C75 F20A 124.8(16)
F21A C75 C71 109.7(10)
F19A C75 C71 117.2(9)
F21 C75 C71 117.2(12)
F20 C75 C71 116.7(9)
F19 C75 C71 106.4(9)
F20A C75 C71 108.8(8)
F22 C76 F23 107.5(8)
F22 C76 F23A 125.9(8)
F23 C76 F23A 20.9(10)
F22 C76 F24A 64.1(9)
F23 C76 F24A 113.3(9)
F23A C76 F24A 110.0(11)
F22 C76 F22A 44.6(9)
F23 C76 F22A 79.7(9)
F23A C76 F22A 100.3(10)
F24A C76 F22A 106.8(10)
F22 C76 F24 101.9(10)
F23 C76 F24 95.7(9)
F23A C76 F24 82.1(10)
F24A C76 F24 38.6(8)
F22A C76 F24 139.8(7)
F22 C76 C73 117.6(6)
F23 C76 C73 122.1(6)
F23A C76 C73 111.8(6)
F24A C76 C73 118.0(6)
F22A C76 C73 108.2(6)
F24 C76 C73 107.9(6)
C45 B1 C69 112.4(3)
C45 B1 C61 106.0(3)
C69 B1 C61 113.0(3)
C45 B1 C53 113.4(3)
C69 B1 C53 99.9(3)
C61 B1 C53 112.3(3)

loop_
_geom_bond_atom_site_label_1
_geom_bond_atom_site_label_2
_geom_bond_distance
Ru1 O2 2.087(3)
Ru1 O1 2.088(3)
Ru1 O1A 2.089(3)
Ru1 O2A 2.090(3)
Ru1 C34 2.138(4)
Ru1 C23 2.162(4)
Ru1 C1 2.171(4)
Ru1 C12 2.176(4)
Ru1A O1B 2.088(4)
Ru1A O2B 2.088(4)
Ru1A C23 2.090(9)
Ru1A C12 2.133(9)
Ru1A C34 2.206(9)
Ru1A C1 2.257(9)
F1 C52 1.325(3)
F2 C52 1.325(3)
F3 C52 1.334(3)
F4 C51 1.327(3)
F5 C51 1.327(3)
F6 C51 1.325(3)
F7 C59 1.331(5)
F8 C59 1.325(6)
F9 C59 1.327(5)
F10 C60 1.326(5)
F11 C60 1.333(5)
F12 C60 1.320(6)
F13 C67 1.330(3)
F14 C67 1.326(3)
F15 C67 1.324(3)
F16 C68 1.300(6)
F17 C68 1.352(6)
F18 C68 1.313(6)
F19 C75 1.330(3)
F20 C75 1.329(3)
F21 C75 1.329(3)
F22 C76 1.323(3)
F23 C76 1.323(3)
F24 C76 1.333(3)
F1A C52 1.331(3)
F2A C52 1.325(3)
F3A C52 1.327(3)
F4A C51 1.326(3)
F5A C51 1.330(3)
F6A C51 1.328(3)
F13A C67 1.326(3)
F14A C67 1.331(3)
F15A C67 1.325(3)
F19A C75 1.329(3)
F20A C75 1.330(3)
F21A C75 1.328(3)
F23A C76 1.324(3)
F24A C76 1.325(3)
F22A C76 1.332(3)
O1 O2 1.354(5)
O1A O2A 1.355(5)
O1B O2B 1.354(5)
N1 C1 1.372(5)
N1 C2 1.399(5)
N1 C4 1.490(5)
N2 C1 1.365(5)
N2 C3 1.407(5)
N2 C9 1.482(5)
N3 C12 1.367(5)
N3 C13 1.409(5)
N3 C15 1.483(5)
N4 C12 1.372(5)
N4 C14 1.392(5)
N4 C20 1.464(5)
N5 C23 1.385(5)
N5 C24 1.387(6)
N5 C26 1.480(6)
N6 C23 1.373(5)
N6 C25 1.397(6)
N6 C31 1.474(6)
N7 C34 1.381(5)
N7 C35 1.395(5)
N7 C37 1.473(5)
N8 C34 1.366(5)
N8 C36 1.405(5)
N8 C42 1.482(6)
C2 C3 1.336(6)
C2 C7 1.498(6)
C3 C8 1.494(6)
C4 C6 1.510(6)
C4 C5 1.537(6)
C9 C10 1.531(7)
C9 C11 1.536(7)
C13 C14 1.340(6)
C13 C18 1.496(6)
C14 C19 1.506(6)
C15 C17 1.526(6)
C15 C16 1.527(6)
C20 C21 1.512(6)
C20 C22 1.528(7)
C24 C25 1.346(8)
C24 C29 1.517(8)
C25 C30 1.510(7)
C26 C27 1.518(7)
C26 C28 1.537(6)
C31 C32 1.520(8)
C31 C33 1.553(9)
C35 C36 1.343(6)
C35 C40 1.514(6)
C36 C41 1.496(6)
C37 C38 1.519(7)
C37 C39 1.529(6)
C42 C44 1.512(7)
C42 C43 1.521(7)
C45 C50 1.380(6)
C45 C46 1.405(6)
C45 B1 1.633(6)
C46 C47 1.380(6)
C47 C48 1.376(6)
C47 C51 1.483(6)
C48 C49 1.391(6)
C49 C50 1.398(6)
C49 C52 1.470(6)
C53 C54 1.397(6)
C53 C58 1.405(5)
C53 B1 1.646(6)
C54 C55 1.391(6)
C55 C56 1.378(6)
C55 C59 1.490(6)
C56 C57 1.393(6)
C57 C58 1.377(6)
C57 C60 1.496(6)
C61 C62 1.390(6)
C61 C66 1.392(6)
C61 B1 1.637(6)
C62 C63 1.390(6)
C63 C64 1.390(6)
C63 C67 1.450(7)
C64 C65 1.375(7)
C65 C66 1.387(6)
C65 C68 1.495(6)
C69 C74 1.399(6)
C69 C70 1.403(6)
C69 B1 1.636(6)
C70 C71 1.386(6)
C71 C72 1.385(6)
C71 C75 1.495(6)
C72 C73 1.383(6)
C73 C74 1.379(6)
C73 C76 1.457(6)
